data_7246320
loop_
_publ_author_name
'Liao, Tsung-Te'
'Lin, Shu-Yu'
'Chen, Jhy-Der'

_publ_section_title
;
 Co(ii) coordination polymers supported by a benzenetetracarboxylate and
 bis-pyridyl-bis-amides with different flexibilities
;
_journal_name_full CrystEngComm
_journal_paper_doi 10.1039/D2CE01648F
_journal_year 2023
_chemical_formula_sum 'C19 H19 Co N4 O8'
_chemical_formula_weight 490.31
_space_group_crystal_system triclinic
_space_group_IT_number 2
_space_group_name_Hall '-P 1'
_space_group_name_H-M_alt 'P -1'
_atom_sites_solution_hydrogens mixed
_audit_creation_method SHELXL-2014/7
_audit_update_record
;
2022-12-02 deposited with the CCDC.	2023-02-08 downloaded from the CCDC.
;
_cell_angle_alpha 90.610(3)
_cell_angle_beta 99.380(3)
_cell_angle_gamma 109.122(3)
_cell_formula_units_Z 2
_cell_length_a 9.0051(7)
_cell_length_b 9.5140(7)
_cell_length_c 12.5164(10)
_cell_measurement_reflns_used 9970
_cell_measurement_temperature 296(2)
_cell_measurement_theta_max 28.24
_cell_measurement_theta_min 2.43
_cell_volume 997.26(13)
_computing_cell_refinement 'Bruker SAINT'
_computing_data_collection 'Bruker APEX2'
_computing_data_reduction 'Bruker SAINT'
_computing_molecular_graphics 'Bruker SHELXTL'
_computing_publication_material 'Bruker SHELXTL'
_computing_structure_refinement 'SHELXL-2014/7 (Sheldrick, 2014)'
_computing_structure_solution 'SHELXS-97 (Sheldrick 2008)'
_diffrn_ambient_temperature 296(2)
_diffrn_measured_fraction_theta_full 0.999
_diffrn_measured_fraction_theta_max 0.996
_diffrn_measurement_device_type 'Bruker APEX-II CCD'
_diffrn_measurement_method '\f and \w scans'
_diffrn_radiation_type MoK\a
_diffrn_radiation_wavelength 0.71073
_diffrn_reflns_av_R_equivalents 0.0200
_diffrn_reflns_av_unetI/netI 0.0170
_diffrn_reflns_Laue_measured_fraction_full 0.999
_diffrn_reflns_Laue_measured_fraction_max 0.996
_diffrn_reflns_limit_h_max 11
_diffrn_reflns_limit_h_min -11
_diffrn_reflns_limit_k_max 12
_diffrn_reflns_limit_k_min -12
_diffrn_reflns_limit_l_max 16
_diffrn_reflns_limit_l_min -16
_diffrn_reflns_number 18435
_diffrn_reflns_point_group_measured_fraction_full 0.999
_diffrn_reflns_point_group_measured_fraction_max 0.996
_diffrn_reflns_theta_full 25.242
_diffrn_reflns_theta_max 28.250
_diffrn_reflns_theta_min 1.653
_exptl_absorpt_coefficient_mu 0.918
_exptl_absorpt_correction_T_max 0.7457
_exptl_absorpt_correction_T_min 0.6563
_exptl_absorpt_correction_type multi-scan
_exptl_absorpt_process_details 'SADABS V2008/1 (Bruker AXS, 2008)'
_exptl_crystal_colour red
_exptl_crystal_density_diffrn 1.633
_exptl_crystal_description block
_exptl_crystal_F_000 504
_exptl_crystal_size_max 0.400
_exptl_crystal_size_mid 0.300
_exptl_crystal_size_min 0.200
_refine_diff_density_max 0.406
_refine_diff_density_min -0.295
_refine_diff_density_rms 0.052
_refine_ls_extinction_method none
_refine_ls_goodness_of_fit_ref 1.034
_refine_ls_hydrogen_treatment mixed
_refine_ls_matrix_type full
_refine_ls_number_parameters 297
_refine_ls_number_reflns 4903
_refine_ls_number_restraints 0
_refine_ls_restrained_S_all 1.034
_refine_ls_R_factor_all 0.0273
_refine_ls_R_factor_gt 0.0247
_refine_ls_shift/su_max 0.001
_refine_ls_shift/su_mean 0.000
_refine_ls_structure_factor_coef Fsqd
_refine_ls_weighting_details 'w=1/[\s^2^(Fo^2^)+(0.0279P)^2^+0.5715P] where P=(Fo^2^+2Fc^2^)/3'
_refine_ls_weighting_scheme calc
_refine_ls_wR_factor_gt 0.0626
_refine_ls_wR_factor_ref 0.0640
_reflns_Friedel_coverage 0.000
_reflns_number_gt 4556
_reflns_number_total 4903
_reflns_threshold_expression 'I > 2\s(I)'
_cod_data_source_file d2ce01648f2.cif
_cod_data_source_block 2
_cod_depositor_comments
;
The following automatic conversions were performed:

data item '_exptl_absorpt_correction_type' value 'multi_scan' was
changed to 'multi-scan' in accordance with the
/home/data/users/saulius/crontab/automatic-downloads/rss-feeds/RSC/lib/dictionaries/cif_core.dic
dictionary named 'cif_core.dic' version 2.4.2 last updated on
2011-04-26.

Automatic conversion script
Id: cif_fix_values 7556 2019-12-06 15:28:31Z antanas 
;
_cod_database_code 7246320
_shelx_shelxl_version_number 2014/7
_shelx_space_group_comment
; 
The symmetry employed for this shelxl refinement is uniquely defined 
by the following loop, which should always be used as a source of 
symmetry information in preference to the above space-group names. 
They are only intended as comments. 
;
_shelx_estimated_absorpt_t_min 0.710
_shelx_estimated_absorpt_t_max 0.838

loop_
_space_group_symop_operation_xyz
'x, y, z'
'-x, -y, -z'

loop_
_atom_site_label
_atom_site_type_symbol
_atom_site_fract_x
_atom_site_fract_y
_atom_site_fract_z
_atom_site_U_iso_or_equiv
_atom_site_adp_type
_atom_site_occupancy
_atom_site_site_symmetry_order
_atom_site_calc_flag
_atom_site_refinement_flags_posn
_atom_site_refinement_flags_adp
_atom_site_refinement_flags_occupancy
_atom_site_disorder_assembly
_atom_site_disorder_group
Co Co 1.11745(2) -0.51217(2) 1.35129(2) 0.01475(5) Uani 1 1 d . . . . .
O1 O 1.35036(19) 0.1259(2) 1.25904(10) 0.0552(4) Uani 1 1 d . . . . .
O2 O 1.36043(16) 0.09737(17) 0.98169(9) 0.0438(3) Uani 1 1 d . . . . .
O3 O 0.91225(11) -0.65486(10) 1.41626(7) 0.01884(18) Uani 1 1 d . . . . .
O4 O 0.91302(12) -0.67913(10) 1.59365(8) 0.0221(2) Uani 1 1 d . . . . .
O5 O 1.13558(12) -0.70693(10) 1.30589(8) 0.0221(2) Uani 1 1 d . . . . .
O6 O 0.96815(13) -0.91634(12) 1.21743(8) 0.0274(2) Uani 1 1 d . . . . .
O7 O 1.26299(14) -0.50353(13) 1.50988(9) 0.0254(2) Uani 1 1 d . . . . .
O8 O 1.44147(15) 0.28392(16) 1.46954(10) 0.0437(3) Uani 1 1 d . . . . .
H8C H 1.4152 0.2370 1.4075 0.052 Uiso 1 1 d R U . . .
H8D H 1.3677 0.3176 1.4790 0.052 Uiso 1 1 d R U . . .
N1 N 1.33627(13) -0.39452(13) 1.29614(9) 0.0203(2) Uani 1 1 d . . . . .
N2 N 1.51380(14) 0.04512(14) 1.17464(10) 0.0244(2) Uani 1 1 d . . . . .
H2A H 1.5419 0.0346 1.1134 0.029 Uiso 1 1 calc R U . . .
N3 N 1.19856(16) 0.17973(14) 1.06836(10) 0.0262(3) Uani 1 1 d . . . . .
H3A H 1.1866 0.2091 1.1306 0.031 Uiso 1 1 calc R U . . .
N4 N 1.03752(14) 0.49808(13) 0.79842(9) 0.0208(2) Uani 1 1 d . . . . .
C1 C 1.39391(16) -0.24520(15) 1.29699(11) 0.0220(3) Uani 1 1 d . . . . .
H1A H 1.3301 -0.1916 1.3139 0.026 Uiso 1 1 calc R U . . .
C2 C 1.54336(16) -0.16633(15) 1.27400(11) 0.0217(3) Uani 1 1 d . . . . .
C3 C 1.63948(17) -0.24620(18) 1.25096(13) 0.0282(3) Uani 1 1 d . . . . .
H3B H 1.7408 -0.1971 1.2359 0.034 Uiso 1 1 calc R U . . .
C4 C 1.58236(19) -0.40035(18) 1.25064(14) 0.0310(3) Uani 1 1 d . . . . .
H4B H 1.6452 -0.4561 1.2358 0.037 Uiso 1 1 calc R U . . .
C5 C 1.43090(18) -0.47021(16) 1.27263(12) 0.0246(3) Uani 1 1 d . . . . .
H5A H 1.3928 -0.5738 1.2711 0.029 Uiso 1 1 calc R U . . .
C6 C 1.59657(17) 0.00135(16) 1.27198(13) 0.0264(3) Uani 1 1 d . . . . .
H6A H 1.5742 0.0436 1.3359 0.032 Uiso 1 1 calc R U . . .
H6B H 1.7109 0.0402 1.2734 0.032 Uiso 1 1 calc R U . . .
C7 C 1.39743(18) 0.10026(16) 1.17693(11) 0.0247(3) Uani 1 1 d . . . . .
C8 C 1.31678(17) 0.12650(16) 1.06419(11) 0.0233(3) Uani 1 1 d . . . . .
C9 C 1.08844(18) 0.19067(16) 0.97268(12) 0.0266(3) Uani 1 1 d . . . . .
H9A H 0.9806 0.1524 0.9878 0.032 Uiso 1 1 calc R U . . .
H9B H 1.0951 0.1273 0.9137 0.032 Uiso 1 1 calc R U . . .
C10 C 1.11773(16) 0.34729(15) 0.93522(11) 0.0214(3) Uani 1 1 d . . . . .
C11 C 1.2285(2) 0.47391(19) 0.99094(14) 0.0367(4) Uani 1 1 d . . . . .
H11A H 1.2932 0.4669 1.0552 0.044 Uiso 1 1 calc R U . . .
C12 C 1.2425(2) 0.61231(19) 0.95007(15) 0.0418(4) Uani 1 1 d . . . . .
H12A H 1.3167 0.6988 0.9867 0.050 Uiso 1 1 calc R U . . .
C13 C 1.1449(2) 0.61970(17) 0.85444(13) 0.0310(3) Uani 1 1 d . . . . .
H13A H 1.1541 0.7126 0.8280 0.037 Uiso 1 1 calc R U . . .
C14 C 1.02589(17) 0.36551(15) 0.83918(11) 0.0216(3) Uani 1 1 d . . . . .
H14A H 0.9517 0.2806 0.8007 0.026 Uiso 1 1 calc R U . . .
C15 C 0.92958(14) -0.72139(13) 1.50192(10) 0.0152(2) Uani 1 1 d . . . . .
C16 C 0.96933(15) -0.86362(13) 1.49733(10) 0.0154(2) Uani 1 1 d . . . . .
C17 C 0.95412(16) -0.94912(14) 1.58764(10) 0.0174(2) Uani 1 1 d . . . . .
H17A H 0.9231 -0.9144 1.6471 0.021 Uiso 1 1 calc R U . . .
C18 C 1.01651(15) -0.91566(13) 1.40767(10) 0.0151(2) Uani 1 1 d . . . . .
C19 C 1.03884(15) -0.83966(14) 1.30252(10) 0.0158(2) Uani 1 1 d . . . . .
H7D H 1.351(3) -0.440(3) 1.5137(18) 0.046(6) Uiso 1 1 d . . . . .
H7C H 1.220(3) -0.471(3) 1.551(2) 0.064(8) Uiso 1 1 d . . . . .

loop_
_atom_site_aniso_label
_atom_site_aniso_U_11
_atom_site_aniso_U_22
_atom_site_aniso_U_33
_atom_site_aniso_U_23
_atom_site_aniso_U_13
_atom_site_aniso_U_12
Co 0.01844(9) 0.01193(8) 0.01604(9) 0.00289(6) 0.00460(6) 0.00713(6)
O1 0.0734(10) 0.1013(12) 0.0213(6) 0.0049(7) 0.0083(6) 0.0697(10)
O2 0.0533(8) 0.0738(9) 0.0228(6) 0.0061(6) 0.0104(5) 0.0440(7)
O3 0.0237(5) 0.0181(4) 0.0199(4) 0.0070(3) 0.0079(4) 0.0118(4)
O4 0.0374(5) 0.0167(4) 0.0189(5) 0.0034(4) 0.0098(4) 0.0157(4)
O5 0.0259(5) 0.0129(4) 0.0319(5) 0.0055(4) 0.0143(4) 0.0080(4)
O6 0.0363(6) 0.0256(5) 0.0168(5) 0.0015(4) 0.0038(4) 0.0061(4)
O7 0.0266(5) 0.0291(5) 0.0230(5) 0.0005(4) 0.0029(4) 0.0134(5)
O8 0.0360(6) 0.0554(8) 0.0351(7) -0.0027(6) -0.0042(5) 0.0141(6)
N1 0.0207(5) 0.0208(5) 0.0204(5) 0.0045(4) 0.0061(4) 0.0068(4)
N2 0.0256(6) 0.0284(6) 0.0242(6) 0.0102(5) 0.0087(5) 0.0133(5)
N3 0.0358(7) 0.0345(7) 0.0178(6) 0.0095(5) 0.0078(5) 0.0229(6)
N4 0.0241(6) 0.0204(5) 0.0196(5) 0.0054(4) 0.0030(4) 0.0098(4)
C1 0.0195(6) 0.0223(6) 0.0259(7) 0.0054(5) 0.0055(5) 0.0087(5)
C2 0.0192(6) 0.0231(6) 0.0225(6) 0.0079(5) 0.0029(5) 0.0066(5)
C3 0.0210(7) 0.0330(8) 0.0339(8) 0.0103(6) 0.0117(6) 0.0097(6)
C4 0.0298(8) 0.0326(8) 0.0394(9) 0.0077(7) 0.0154(6) 0.0175(6)
C5 0.0286(7) 0.0229(7) 0.0255(7) 0.0048(5) 0.0088(6) 0.0110(6)
C6 0.0192(6) 0.0235(7) 0.0337(8) 0.0093(6) 0.0003(5) 0.0051(5)
C7 0.0300(7) 0.0267(7) 0.0218(7) 0.0040(5) 0.0044(5) 0.0155(6)
C8 0.0281(7) 0.0248(7) 0.0208(6) 0.0058(5) 0.0062(5) 0.0129(6)
C9 0.0295(7) 0.0262(7) 0.0258(7) 0.0107(6) 0.0024(6) 0.0125(6)
C10 0.0245(6) 0.0234(6) 0.0196(6) 0.0065(5) 0.0044(5) 0.0120(5)
C11 0.0428(9) 0.0321(8) 0.0275(8) 0.0043(6) -0.0121(7) 0.0108(7)
C12 0.0489(10) 0.0235(8) 0.0391(9) -0.0007(7) -0.0153(8) 0.0044(7)
C13 0.0369(8) 0.0197(7) 0.0330(8) 0.0055(6) -0.0018(6) 0.0086(6)
C14 0.0242(6) 0.0200(6) 0.0205(6) 0.0038(5) 0.0017(5) 0.0082(5)
C15 0.0168(5) 0.0112(5) 0.0194(6) 0.0023(4) 0.0058(4) 0.0056(4)
C16 0.0199(6) 0.0114(5) 0.0170(6) 0.0023(4) 0.0045(4) 0.0072(4)
C17 0.0252(6) 0.0143(5) 0.0161(6) 0.0023(4) 0.0076(5) 0.0096(5)
C18 0.0184(6) 0.0121(5) 0.0157(6) 0.0025(4) 0.0042(4) 0.0057(4)
C19 0.0188(6) 0.0149(5) 0.0184(6) 0.0051(4) 0.0075(5) 0.0096(5)

loop_
_atom_type_symbol
_atom_type_description
_atom_type_scat_dispersion_real
_atom_type_scat_dispersion_imag
_atom_type_scat_source
C C 0.0033 0.0016 'International Tables Vol C Tables 4.2.6.8 and 6.1.1.4'
H H 0.0000 0.0000 'International Tables Vol C Tables 4.2.6.8 and 6.1.1.4'
N N 0.0061 0.0033 'International Tables Vol C Tables 4.2.6.8 and 6.1.1.4'
O O 0.0106 0.0060 'International Tables Vol C Tables 4.2.6.8 and 6.1.1.4'
Co Co 0.3494 0.9721 'International Tables Vol C Tables 4.2.6.8 and 6.1.1.4'

loop_
_geom_angle_atom_site_label_1
_geom_angle_atom_site_label_2
_geom_angle_atom_site_label_3
_geom_angle
_geom_angle_site_symmetry_1
_geom_angle_site_symmetry_3
_geom_angle_publ_flag
O5 Co O4 175.38(4) . 2_748 ?
O5 Co N1 90.40(4) . . ?
O4 Co N1 93.90(4) 2_748 . ?
O5 Co O7 92.20(4) . . ?
O4 Co O7 86.33(4) 2_748 . ?
N1 Co O7 86.85(5) . . ?
O5 Co N4 95.02(4) . 2_757 ?
O4 Co N4 86.31(4) 2_748 2_757 ?
N1 Co N4 95.05(4) . 2_757 ?
O7 Co N4 172.51(4) . 2_757 ?
O5 Co O3 83.20(4) . . ?
O4 Co O3 92.37(4) 2_748 . ?
N1 Co O3 171.63(4) . . ?
O7 Co O3 88.01(4) . . ?
N4 Co O3 90.89(4) 2_757 . ?
C15 O3 Co 121.65(8) . . ?
C15 O4 Co 131.97(8) . 2_748 ?
C19 O5 Co 131.12(8) . . ?
Co O7 H7D 110.5(16) . . ?
Co O7 H7C 104.2(18) . . ?
H7D O7 H7C 105(2) . . ?
H8C O8 H8D 108.3 . . ?
C1 N1 C5 117.35(12) . . ?
C1 N1 Co 122.78(9) . . ?
C5 N1 Co 119.32(9) . . ?
C7 N2 C6 122.56(13) . . ?
C7 N2 H2A 118.7 . . ?
C6 N2 H2A 118.7 . . ?
C8 N3 C9 123.10(13) . . ?
C8 N3 H3A 118.4 . . ?
C9 N3 H3A 118.4 . . ?
C13 N4 C14 117.42(12) . . ?
C13 N4 Co 121.94(9) . 2_757 ?
C14 N4 Co 120.63(9) . 2_757 ?
N1 C1 C2 123.70(13) . . ?
N1 C1 H1A 118.2 . . ?
C2 C1 H1A 118.2 . . ?
C3 C2 C1 118.05(13) . . ?
C3 C2 C6 121.51(13) . . ?
C1 C2 C6 120.43(13) . . ?
C2 C3 C4 118.99(13) . . ?
C2 C3 H3B 120.5 . . ?
C4 C3 H3B 120.5 . . ?
C5 C4 C3 119.20(14) . . ?
C5 C4 H4B 120.4 . . ?
C3 C4 H4B 120.4 . . ?
N1 C5 C4 122.69(14) . . ?
N1 C5 H5A 118.7 . . ?
C4 C5 H5A 118.7 . . ?
N2 C6 C2 110.58(12) . . ?
N2 C6 H6A 109.5 . . ?
C2 C6 H6A 109.5 . . ?
N2 C6 H6B 109.5 . . ?
C2 C6 H6B 109.5 . . ?
H6A C6 H6B 108.1 . . ?
O1 C7 N2 125.11(14) . . ?
O1 C7 C8 120.71(13) . . ?
N2 C7 C8 114.15(12) . . ?
O2 C8 N3 125.87(13) . . ?
O2 C8 C7 121.04(13) . . ?
N3 C8 C7 113.09(12) . . ?
N3 C9 C10 114.78(13) . . ?
N3 C9 H9A 108.6 . . ?
C10 C9 H9A 108.6 . . ?
N3 C9 H9B 108.6 . . ?
C10 C9 H9B 108.6 . . ?
H9A C9 H9B 107.5 . . ?
C11 C10 C14 117.37(13) . . ?
C11 C10 C9 124.34(13) . . ?
C14 C10 C9 118.29(13) . . ?
C10 C11 C12 119.36(14) . . ?
C10 C11 H11A 120.3 . . ?
C12 C11 H11A 120.3 . . ?
C13 C12 C11 119.21(15) . . ?
C13 C12 H12A 120.4 . . ?
C11 C12 H12A 120.4 . . ?
N4 C13 C12 122.47(14) . . ?
N4 C13 H13A 118.8 . . ?
C12 C13 H13A 118.8 . . ?
N4 C14 C10 124.18(13) . . ?
N4 C14 H14A 117.9 . . ?
C10 C14 H14A 117.9 . . ?
O4 C15 O3 124.47(11) . . ?
O4 C15 C16 115.78(11) . . ?
O3 C15 C16 119.74(11) . . ?
C17 C16 C18 118.65(11) . . ?
C17 C16 C15 117.32(11) . . ?
C18 C16 C15 124.02(11) . . ?
C18 C17 C16 122.83(11) 2_738 . ?
C18 C17 H17A 118.6 2_738 . ?
C16 C17 H17A 118.6 . . ?
C17 C18 C16 118.52(11) 2_738 . ?
C17 C18 C19 115.01(11) 2_738 . ?
C16 C18 C19 126.47(11) . . ?
O6 C19 O5 123.92(12) . . ?
O6 C19 C18 116.60(11) . . ?
O5 C19 C18 119.29(11) . . ?

loop_
_geom_bond_atom_site_label_1
_geom_bond_atom_site_label_2
_geom_bond_distance
_geom_bond_site_symmetry_2
_geom_bond_publ_flag
Co O5 1.9972(9) . ?
Co O4 2.0554(9) 2_748 ?
Co N1 2.1511(11) . ?
Co O7 2.1777(11) . ?
Co N4 2.1800(11) 2_757 ?
Co O3 2.1883(9) . ?
O1 C7 1.2247(18) . ?
O2 C8 1.2227(18) . ?
O3 C15 1.2645(15) . ?
O4 C15 1.2599(15) . ?
O4 Co 2.0554(9) 2_748 ?
O5 C19 1.2734(16) . ?
O6 C19 1.2369(16) . ?
O7 H7D 0.81(2) . ?
O7 H7C 0.81(3) . ?
O8 H8C 0.8499 . ?
O8 H8D 0.8500 . ?
N1 C1 1.3426(18) . ?
N1 C5 1.3456(18) . ?
N2 C7 1.3206(18) . ?
N2 C6 1.4600(18) . ?
N2 H2A 0.8600 . ?
N3 C8 1.3279(18) . ?
N3 C9 1.4532(18) . ?
N3 H3A 0.8600 . ?
N4 C13 1.3395(19) . ?
N4 C14 1.3441(17) . ?
N4 Co 2.1800(11) 2_757 ?
C1 C2 1.3879(19) . ?
C1 H1A 0.9300 . ?
C2 C3 1.385(2) . ?
C2 C6 1.5097(19) . ?
C3 C4 1.386(2) . ?
C3 H3B 0.9300 . ?
C4 C5 1.382(2) . ?
C4 H4B 0.9300 . ?
C5 H5A 0.9300 . ?
C6 H6A 0.9700 . ?
C6 H6B 0.9700 . ?
C7 C8 1.5405(19) . ?
C9 C10 1.5190(19) . ?
C9 H9A 0.9700 . ?
C9 H9B 0.9700 . ?
C10 C11 1.379(2) . ?
C10 C14 1.3904(18) . ?
C11 C12 1.392(2) . ?
C11 H11A 0.9300 . ?
C12 C13 1.382(2) . ?
C12 H12A 0.9300 . ?
C13 H13A 0.9300 . ?
C14 H14A 0.9300 . ?
C15 C16 1.5116(16) . ?
C16 C17 1.3983(17) . ?
C16 C18 1.4023(17) . ?
C17 C18 1.3956(16) 2_738 ?
C17 H17A 0.9300 . ?
C18 C17 1.3957(16) 2_738 ?
C18 C19 1.5187(17) . ?
